data_7123281
loop_
_publ_author_name
'Dar'in, Dmitry'
'Kantin, Grigory'
'Krasavin, Mikhail'

_publ_section_title
;
 &#x2018;Sulfonyl-Azide-Free&#x2019; (SAFE) Aqueous-Phase Diazo Transfer
 Reaction for Parallel and Diversity-Oriented Synthesis
;
_journal_name_full 'Chemical Communications'
_journal_paper_doi 10.1039/C9CC02042J
_journal_year 2019
_chemical_formula_moiety '2(C22 H25 N O4)'
_chemical_formula_sum 'C44 H50 N2 O8'
_chemical_formula_weight 734.90
_space_group_crystal_system monoclinic
_space_group_IT_number 14
_space_group_name_Hall '-P 2ybc'
_space_group_name_H-M_alt 'P 1 21/c 1'
_symmetry_Int_Tables_number 14
_symmetry_space_group_name_Hall '-P 2ybc'
_symmetry_space_group_name_H-M 'P 1 21/c 1'
_atom_sites_solution_primary iterative
_audit_creation_date 2019-02-14
_audit_creation_method
;
Olex2 1.2
(compiled 2018.05.29 svn.r3508 for OlexSys, GUI svn.r5506)
;
_audit_update_record
;
2019-02-14 deposited with the CCDC.    2019-04-08 downloaded from the CCDC.
;
_cell_angle_alpha 90
_cell_angle_beta 93.1090(10)
_cell_angle_gamma 90
_cell_formula_units_Z 4
_cell_length_a 5.76130(10)
_cell_length_b 20.9417(3)
_cell_length_c 32.5782(5)
_cell_measurement_reflns_used 8275
_cell_measurement_temperature 129(2)
_cell_measurement_theta_max 73.6450
_cell_measurement_theta_min 2.4730
_cell_volume 3924.82(11)
_computing_molecular_graphics 'Olex2 (Dolomanov et al., 2009)'
_computing_publication_material 'Olex2 (Dolomanov et al., 2009)'
_computing_structure_refinement 'olex2.refine (Bourhis et al., 2015)'
_computing_structure_solution 'olex2.solve (Bourhis et al., 2015)'
_diffrn_ambient_temperature 129(2)
_diffrn_measured_fraction_theta_full 0.9996
_diffrn_measured_fraction_theta_max 0.9996
_diffrn_measurement_device_type 'SuperNova, Single source at offset/far, HyPix3000'
_diffrn_radiation_type 'Cu K\a'
_diffrn_radiation_wavelength 1.54184
_diffrn_reflns_av_R_equivalents 0.0453
_diffrn_reflns_av_unetI/netI 0.0539
_diffrn_reflns_limit_h_max 7
_diffrn_reflns_limit_h_min -6
_diffrn_reflns_limit_k_max 26
_diffrn_reflns_limit_k_min -24
_diffrn_reflns_limit_l_max 40
_diffrn_reflns_limit_l_min -40
_diffrn_reflns_number 23582
_diffrn_reflns_theta_full 72.4930
_diffrn_reflns_theta_max 72.49
_diffrn_reflns_theta_min 2.51
_exptl_absorpt_coefficient_mu 0.690
_exptl_crystal_colour 'clear colourless'
_exptl_crystal_colour_lustre clear
_exptl_crystal_colour_primary colourless
_exptl_crystal_density_diffrn 1.2436
_exptl_crystal_description plate
_exptl_crystal_F_000 1573.1070
_refine_diff_density_max 0.3650
_refine_diff_density_min -0.3253
_refine_diff_density_rms 0.0609
_refine_ls_d_res_high 0.8084
_refine_ls_d_res_low 17.6085
_refine_ls_goodness_of_fit_ref 1.0063
_refine_ls_hydrogen_treatment constr
_refine_ls_matrix_type full
_refine_ls_number_constraints 80
_refine_ls_number_parameters 497
_refine_ls_number_reflns 7769
_refine_ls_number_restraints 0
_refine_ls_restrained_S_all 1.0063
_refine_ls_R_factor_all 0.0684
_refine_ls_R_factor_gt 0.0503
_refine_ls_shift/su_max 0.0000
_refine_ls_shift/su_mean 0.0000
_refine_ls_structure_factor_coef Fsqd
_refine_ls_weighting_details 'w=1/[\s^2^(Fo^2^)+(0.0695P)^2^+1.2642P] where P=(Fo^2^+2Fc^2^)/3'
_refine_ls_weighting_scheme calc
_refine_ls_wR_factor_gt 0.1329
_refine_ls_wR_factor_ref 0.1434
_reflns_Friedel_coverage 0.0
_reflns_limit_h_max 7
_reflns_limit_h_min -7
_reflns_limit_k_max 25
_reflns_limit_k_min 0
_reflns_limit_l_max 40
_reflns_limit_l_min 0
_reflns_number_gt 5871
_reflns_number_total 7769
_reflns_threshold_expression I>=2u(I)
_cod_data_source_file c9cc02042j2.cif
_cod_data_source_block 10568-12000_DVD138(1)
_cod_database_code 7123281
_olex2_refinement_description
;
1. Fixed Uiso
 At 1.2 times of:
  All C(H) groups
 At 1.5 times of:
  All C(H,H,H) groups
2.a Ternary CH refined with riding coordinates:
 C24(H24), C3(H3)
2.b Aromatic/amide H refined with riding coordinates:
 C32(H32), C36(H36), C35(H35), C12(H12), C33(H33), C11(H11), C0ba(H0ba),
 C14(H14), C15(H15), C18(H18), C39(H39), C0aa(H0aa), C41(H41), C40(H40),
 C42(H42), C21(H21), C19(H19), C20(H20)
2.c Idealised Me refined as rotating group:
 C25(H25a,H25b,H25c), C16(H16a,H16b,H16c), C4(H4a,H4b,H4c), C7(H7a,H7b,H7c),
 C9(H9a,H9b,H9c), C37(H37a,H37b,H37c), C8(H8a,H8b,H8c), C29(H29a,H29b,H29c),
 C28(H28a,H28b,H28c), C30(H30a,H30b,H30c)
;
_olex2_submission_special_instructions 'No special instructions were received'

loop_
_space_group_symop_id
_space_group_symop_operation_xyz
1 x,y,z
2 -x,y+1/2,-z+1/2
3 -x,-y,-z
4 x,-y-1/2,z-1/2

loop_
_atom_site_label
_atom_site_type_symbol
_atom_site_fract_x
_atom_site_fract_y
_atom_site_fract_z
_atom_site_U_iso_or_equiv
_atom_site_adp_type
_atom_site_occupancy
_atom_site_refinement_flags_posn
O6 O 0.4442(2) 0.87326(7) 0.53231(4) 0.0296(3) Uani 1.000000 .
O7 O 0.7210(2) 0.85739(7) 0.48709(4) 0.0339(3) Uani 1.000000 .
O4 O 0.7758(3) 0.49166(7) 0.81550(4) 0.0348(3) Uani 1.000000 .
O5 O 0.4090(3) 0.58785(6) 0.49441(5) 0.0360(3) Uani 1.000000 .
O3 O 0.8033(2) 0.47928(7) 0.63602(4) 0.0358(3) Uani 1.000000 .
O8 O 0.5874(3) 0.94704(7) 0.40775(4) 0.0410(4) Uani 1.000000 .
O2 O 1.1623(3) 0.52375(8) 0.63640(5) 0.0433(4) Uani 1.000000 .
O1 O 1.1278(3) 0.66901(8) 0.60496(5) 0.0447(4) Uani 1.000000 .
N1 N 0.3266(3) 0.86021(7) 0.40294(4) 0.0248(3) Uani 1.000000 .
N2 N 0.8558(3) 0.67354(8) 0.65655(5) 0.0298(4) Uani 1.000000 .
C26 C 0.5297(3) 0.87408(8) 0.49530(5) 0.0228(4) Uani 1.000000 .
C31 C 0.2637(3) 0.77299(8) 0.45433(5) 0.0229(4) Uani 1.000000 .
C23 C 0.3502(3) 0.89742(8) 0.46300(5) 0.0239(4) Uani 1.000000 .
C24 C 0.2129(3) 0.84038(8) 0.44050(5) 0.0232(4) Uani 1.000000 .
H24 H 0.0454(3) 0.84873(8) 0.43819(5) 0.0278(4) Uiso 1.000000 R
C22 C 0.4543(3) 0.90889(9) 0.42111(6) 0.0273(4) Uani 1.000000 .
C34 C 0.3531(3) 0.64931(9) 0.48298(6) 0.0276(4) Uani 1.000000 .
C32 C 0.1100(3) 0.74235(9) 0.47912(6) 0.0269(4) Uani 1.000000 .
H32 H -0.0246(3) 0.76333(9) 0.48610(6) 0.0323(5) Uiso 1.000000 R
C36 C 0.5095(3) 0.67953(9) 0.45853(6) 0.0284(4) Uani 1.000000 .
H36 H 0.6444(3) 0.65859(9) 0.45169(6) 0.0340(5) Uiso 1.000000 R
C35 C 0.4647(3) 0.74082(9) 0.44432(6) 0.0265(4) Uani 1.000000 .
H35 H 0.5701(3) 0.76078(9) 0.42789(6) 0.0318(5) Uiso 1.000000 R
C10 C 0.7274(3) 0.58546(9) 0.70261(5) 0.0264(4) Uani 1.000000 .
C12 C 0.9486(3) 0.56286(9) 0.76649(6) 0.0290(4) Uani 1.000000 .
H12 H 1.0814(3) 0.56913(9) 0.78353(6) 0.0348(5) Uiso 1.000000 R
C38 C 0.2978(3) 0.83666(9) 0.36259(5) 0.0259(4) Uani 1.000000 .
C17 C 0.8597(4) 0.73357(9) 0.67580(6) 0.0304(4) Uani 1.000000 .
C33 C 0.1536(3) 0.68069(9) 0.49378(6) 0.0301(4) Uani 1.000000 .
H33 H 0.0499(3) 0.66086(9) 0.51060(6) 0.0361(5) Uiso 1.000000 R
C13 C 0.7727(3) 0.52342(9) 0.77880(6) 0.0281(4) Uani 1.000000 .
C11 C 0.9254(3) 0.59314(9) 0.72835(6) 0.0289(4) Uani 1.000000 .
H11 H 1.0452(3) 0.61903(9) 0.71998(6) 0.0346(5) Uiso 1.000000 R
C25 C 0.1957(3) 0.95121(9) 0.47701(6) 0.0302(4) Uani 1.000000 .
H25a H 0.1175(19) 0.9378(3) 0.5008(3) 0.0452(6) Uiso 1.000000 GR
H25b H 0.2893(5) 0.9881(2) 0.4837(4) 0.0452(6) Uiso 1.000000 GR
H25c H 0.0828(16) 0.9617(5) 0.45531(17) 0.0452(6) Uiso 1.000000 GR
C0ba C 0.4625(3) 0.84973(10) 0.33399(6) 0.0314(4) Uani 1.000000 .
H0ba H 0.5911(3) 0.87496(10) 0.34121(6) 0.0377(5) Uiso 1.000000 R
C5 C 0.9526(3) 0.52735(10) 0.63272(6) 0.0325(4) Uani 1.000000 .
C14 C 0.5744(3) 0.51465(10) 0.75308(6) 0.0316(4) Uani 1.000000 .
H14 H 0.4565(3) 0.48782(10) 0.76113(6) 0.0379(5) Uiso 1.000000 R
C15 C 0.5520(3) 0.54573(9) 0.71557(6) 0.0303(4) Uani 1.000000 .
H15 H 0.4178(3) 0.53997(9) 0.69879(6) 0.0363(5) Uiso 1.000000 R
C18 C 0.6818(4) 0.75042(10) 0.70087(6) 0.0350(5) Uani 1.000000 .
H18 H 0.5628(4) 0.72169(10) 0.70540(6) 0.0420(5) Uiso 1.000000 R
C39 C 0.1026(3) 0.80020(9) 0.35148(6) 0.0311(4) Uani 1.000000 .
H39 H -0.0084(3) 0.79203(9) 0.37050(6) 0.0373(5) Uiso 1.000000 R
C27 C 0.5814(3) 0.84792(10) 0.56868(6) 0.0296(4) Uani 1.000000 .
C2 C 0.8215(3) 0.58827(10) 0.62347(6) 0.0316(4) Uani 1.000000 .
C1 C 0.9733(3) 0.64832(10) 0.62469(6) 0.0331(4) Uani 1.000000 .
C3 C 0.7000(3) 0.61828(9) 0.66142(6) 0.0289(4) Uani 1.000000 .
H3 H 0.5374(3) 0.62932(9) 0.65437(6) 0.0347(5) Uiso 1.000000 R
C0aa C 1.0409(4) 0.77594(10) 0.66955(6) 0.0354(5) Uani 1.000000 .
H0aa H 1.1615(4) 0.76433(10) 0.65323(6) 0.0425(6) Uiso 1.000000 R
C41 C 0.2396(4) 0.78769(10) 0.28345(6) 0.0373(5) Uani 1.000000 .
H41 H 0.2214(4) 0.77077(10) 0.25708(6) 0.0448(6) Uiso 1.000000 R
C40 C 0.0743(4) 0.77602(10) 0.31174(6) 0.0374(5) Uani 1.000000 .
H40 H -0.0566(4) 0.75188(10) 0.30416(6) 0.0449(6) Uiso 1.000000 R
C42 C 0.4327(4) 0.82467(10) 0.29446(6) 0.0376(5) Uani 1.000000 .
H42 H 0.5430(4) 0.83279(10) 0.27532(6) 0.0452(6) Uiso 1.000000 R
C21 C 1.0391(4) 0.83573(10) 0.68798(7) 0.0409(5) Uani 1.000000 .
H21 H 1.1589(4) 0.86440(10) 0.68383(7) 0.0491(6) Uiso 1.000000 R
C6 C 0.8823(4) 0.41377(10) 0.64733(7) 0.0377(5) Uani 1.000000 .
C19 C 0.6826(4) 0.81025(11) 0.71910(7) 0.0422(5) Uani 1.000000 .
H19 H 0.5637(4) 0.82182(11) 0.73581(7) 0.0506(6) Uiso 1.000000 R
C16 C 0.9647(4) 0.50498(10) 0.84461(6) 0.0370(5) Uani 1.000000 .
H16a H 1.1081(5) 0.4917(7) 0.8336(2) 0.0556(7) Uiso 1.000000 GR
H16b H 0.9705(17) 0.55000(14) 0.8501(4) 0.0556(7) Uiso 1.000000 GR
H16c H 0.9422(14) 0.4822(6) 0.86966(18) 0.0556(7) Uiso 1.000000 GR
C20 C 0.8614(4) 0.85289(11) 0.71237(7) 0.0432(5) Uani 1.000000 .
H20 H 0.8610(4) 0.89318(11) 0.72439(7) 0.0519(6) Uiso 1.000000 R
C4 C 0.6617(4) 0.58299(11) 0.58458(6) 0.0409(5) Uani 1.000000 .
H4a H 0.7524(5) 0.5729(8) 0.56159(11) 0.0614(8) Uiso 1.000000 GR
H4b H 0.5493(18) 0.5498(5) 0.5881(2) 0.0614(8) Uiso 1.000000 GR
H4c H 0.583(2) 0.6229(3) 0.5797(3) 0.0614(8) Uiso 1.000000 GR
C7 C 1.0184(4) 0.41548(11) 0.68847(7) 0.0438(5) Uani 1.000000 .
H7a H 1.1660(13) 0.4356(7) 0.68527(12) 0.0657(8) Uiso 1.000000 GR
H7b H 0.9328(14) 0.4392(7) 0.70782(16) 0.0657(8) Uiso 1.000000 GR
H7c H 1.042(3) 0.37269(12) 0.6984(3) 0.0657(8) Uiso 1.000000 GR
C9 C 1.0211(4) 0.38685(12) 0.61315(7) 0.0448(6) Uani 1.000000 .
H9a H 0.9276(11) 0.3873(8) 0.58785(13) 0.0672(8) Uiso 1.000000 GR
H9b H 1.1575(16) 0.4124(5) 0.6102(4) 0.0672(8) Uiso 1.000000 GR
H9c H 1.066(3) 0.3438(3) 0.6197(3) 0.0672(8) Uiso 1.000000 GR
C37 C 0.2363(4) 0.55281(11) 0.51414(8) 0.0478(6) Uani 1.000000 .
H37a H 0.0942(10) 0.5533(7) 0.4973(3) 0.0717(9) Uiso 1.000000 GR
H37b H 0.2874(14) 0.5095(2) 0.5182(5) 0.0717(9) Uiso 1.000000 GR
H37c H 0.210(2) 0.5719(5) 0.5403(3) 0.0717(9) Uiso 1.000000 GR
C8 C 0.6565(4) 0.37872(12) 0.65073(9) 0.0511(6) Uani 1.000000 .
H8a H 0.5745(15) 0.3961(6) 0.6730(4) 0.0767(9) Uiso 1.000000 GR
H8b H 0.5634(14) 0.3833(8) 0.6256(2) 0.0767(9) Uiso 1.000000 GR
H8c H 0.6873(4) 0.33427(19) 0.6558(6) 0.0767(9) Uiso 1.000000 GR
C29 C 0.6091(6) 0.77723(11) 0.56378(8) 0.0615(8) Uani 1.000000 .
H29a H 0.4591(6) 0.75798(16) 0.5586(6) 0.0922(12) Uiso 1.000000 GR
H29b H 0.704(3) 0.76874(11) 0.5411(4) 0.0922(12) Uiso 1.000000 GR
H29c H 0.682(3) 0.75966(18) 0.5885(3) 0.0922(12) Uiso 1.000000 GR
C28 C 0.8096(5) 0.88186(15) 0.57462(8) 0.0652(9) Uani 1.000000 .
H28a H 0.9115(14) 0.8682(8) 0.5540(4) 0.0978(13) Uiso 1.000000 GR
H28b H 0.7851(7) 0.92708(15) 0.5723(7) 0.0978(13) Uiso 1.000000 GR
H28c H 0.879(2) 0.8721(9) 0.6014(3) 0.0978(13) Uiso 1.000000 GR
C30 C 0.4329(5) 0.8642(2) 0.60361(8) 0.0819(12) Uani 1.000000 .
H30a H 0.410(4) 0.9096(2) 0.6046(5) 0.1229(18) Uiso 1.000000 GR
H30b H 0.2850(18) 0.8433(10) 0.5996(4) 0.1229(18) Uiso 1.000000 GR
H30c H 0.508(2) 0.8500(12) 0.62899(12) 0.1229(18) Uiso 1.000000 GR

loop_
_atom_site_aniso_label
_atom_site_aniso_U_11
_atom_site_aniso_U_22
_atom_site_aniso_U_33
_atom_site_aniso_U_12
_atom_site_aniso_U_13
_atom_site_aniso_U_23
O6 0.0266(6) 0.0393(8) 0.0226(6) 0.0068(6) -0.0002(5) 0.0050(6)
O7 0.0281(7) 0.0426(8) 0.0311(7) 0.0088(6) 0.0030(5) 0.0021(6)
O4 0.0446(8) 0.0292(7) 0.0300(7) -0.0031(6) -0.0023(6) 0.0054(6)
O5 0.0434(8) 0.0191(7) 0.0447(8) 0.0023(6) -0.0051(6) 0.0037(6)
O3 0.0334(7) 0.0351(8) 0.0381(8) 0.0050(6) -0.0047(6) -0.0031(6)
O8 0.0518(9) 0.0398(8) 0.0315(8) -0.0189(7) 0.0024(7) 0.0050(6)
O2 0.0329(8) 0.0495(9) 0.0467(9) 0.0026(7) -0.0064(6) 0.0001(7)
O1 0.0449(9) 0.0484(9) 0.0419(9) -0.0026(7) 0.0137(7) 0.0015(7)
N1 0.0277(8) 0.0239(8) 0.0224(7) -0.0011(6) -0.0016(6) 0.0015(6)
N2 0.0332(9) 0.0303(9) 0.0260(8) 0.0011(7) 0.0010(6) 0.0032(7)
C26 0.0254(9) 0.0201(8) 0.0226(9) -0.0008(7) -0.0003(7) -0.0001(7)
C31 0.0234(8) 0.0217(9) 0.0234(8) -0.0004(7) -0.0025(7) -0.0027(7)
C23 0.0269(9) 0.0207(9) 0.0238(9) -0.0012(7) -0.0024(7) 0.0001(7)
C24 0.0245(9) 0.0229(9) 0.0220(8) -0.0006(7) -0.0001(7) -0.0005(7)
C22 0.0295(9) 0.0260(9) 0.0261(9) -0.0009(8) -0.0022(7) 0.0024(7)
C34 0.0324(10) 0.0201(9) 0.0293(9) 0.0010(7) -0.0077(7) -0.0016(7)
C32 0.0246(9) 0.0242(9) 0.0321(10) 0.0007(7) 0.0029(7) 0.0010(8)
C36 0.0273(9) 0.0258(9) 0.0316(10) 0.0043(7) -0.0017(7) -0.0045(8)
C35 0.0254(9) 0.0266(9) 0.0276(9) -0.0004(7) 0.0019(7) -0.0013(8)
C10 0.0299(9) 0.0257(9) 0.0232(9) 0.0006(7) -0.0022(7) -0.0012(7)
C12 0.0293(10) 0.0291(10) 0.0278(9) -0.0012(8) -0.0054(7) 0.0002(8)
C38 0.0314(10) 0.0228(9) 0.0227(9) 0.0047(7) -0.0046(7) 0.0002(7)
C17 0.0388(11) 0.0281(10) 0.0233(9) 0.0024(8) -0.0064(8) 0.0054(8)
C33 0.0312(10) 0.0255(10) 0.0335(10) -0.0043(8) 0.0022(8) 0.0016(8)
C13 0.0359(10) 0.0222(9) 0.0259(9) 0.0024(8) 0.0000(8) -0.0004(7)
C11 0.0294(10) 0.0286(10) 0.0282(10) -0.0034(8) -0.0021(7) 0.0003(8)
C25 0.0343(10) 0.0240(9) 0.0316(10) 0.0061(8) -0.0038(8) -0.0005(8)
C0ba 0.0327(10) 0.0340(11) 0.0271(9) 0.0018(8) -0.0017(8) 0.0009(8)
C5 0.0324(10) 0.0389(11) 0.0255(9) -0.0004(9) -0.0044(8) -0.0038(8)
C14 0.0328(10) 0.0281(10) 0.0340(10) -0.0053(8) 0.0023(8) -0.0009(8)
C15 0.0262(9) 0.0315(10) 0.0324(10) -0.0018(8) -0.0048(8) -0.0025(8)
C18 0.0411(11) 0.0353(11) 0.0284(10) 0.0009(9) 0.0010(8) 0.0047(8)
C39 0.0358(10) 0.0277(10) 0.0291(10) 0.0021(8) -0.0034(8) 0.0007(8)
C27 0.0307(10) 0.0338(10) 0.0239(9) 0.0035(8) -0.0038(7) 0.0063(8)
C2 0.0303(10) 0.0373(11) 0.0268(10) 0.0018(8) -0.0026(8) -0.0029(8)
C1 0.0332(10) 0.0374(11) 0.0284(10) 0.0025(9) -0.0004(8) 0.0034(8)
C3 0.0274(9) 0.0318(10) 0.0269(9) 0.0017(8) -0.0035(7) -0.0003(8)
C0aa 0.0402(11) 0.0342(11) 0.0313(10) -0.0004(9) -0.0022(8) 0.0080(9)
C41 0.0544(13) 0.0324(11) 0.0243(10) 0.0090(10) -0.0059(9) -0.0038(8)
C40 0.0452(12) 0.0294(10) 0.0361(11) 0.0003(9) -0.0106(9) -0.0035(9)
C42 0.0470(12) 0.0405(12) 0.0255(10) 0.0082(10) 0.0019(9) 0.0018(9)
C21 0.0532(14) 0.0315(11) 0.0371(11) -0.0048(10) -0.0069(10) 0.0079(9)
C6 0.0371(11) 0.0327(11) 0.0422(12) 0.0085(9) -0.0064(9) -0.0063(9)
C19 0.0568(14) 0.0375(12) 0.0324(11) 0.0083(11) 0.0036(10) 0.0017(9)
C16 0.0454(12) 0.0360(11) 0.0290(10) 0.0020(9) -0.0048(9) 0.0034(9)
C20 0.0648(15) 0.0311(11) 0.0329(11) 0.0036(11) -0.0053(10) -0.0002(9)
C4 0.0429(12) 0.0489(13) 0.0299(11) 0.0056(10) -0.0080(9) -0.0024(10)
C7 0.0554(14) 0.0367(12) 0.0383(12) 0.0101(11) -0.0061(10) -0.0028(10)
C9 0.0406(12) 0.0522(14) 0.0406(12) 0.0096(11) -0.0057(9) -0.0186(11)
C37 0.0438(13) 0.0272(11) 0.0707(17) -0.0063(9) -0.0133(11) 0.0150(11)
C8 0.0452(13) 0.0366(13) 0.0710(17) 0.0024(11) -0.0020(12) -0.0025(12)
C29 0.110(2) 0.0309(12) 0.0405(14) 0.0026(14) -0.0268(14) 0.0087(10)
C28 0.0739(18) 0.0719(19) 0.0459(15) -0.0383(15) -0.0337(13) 0.0262(13)
C30 0.0711(19) 0.145(3) 0.0306(13) 0.051(2) 0.0113(12) 0.0208(17)

loop_
_atom_type_symbol
_atom_type_scat_dispersion_real
_atom_type_scat_dispersion_imag
_atom_type_scat_Cromer_Mann_a1
_atom_type_scat_Cromer_Mann_a2
_atom_type_scat_Cromer_Mann_a3
_atom_type_scat_Cromer_Mann_a4
_atom_type_scat_Cromer_Mann_b1
_atom_type_scat_Cromer_Mann_b2
_atom_type_scat_Cromer_Mann_b3
_atom_type_scat_Cromer_Mann_b4
_atom_type_scat_Cromer_Mann_c
_atom_type_scat_source
_atom_type_scat_dispersion_source
H 0.00000 0.00000 0.49300 0.32291 0.14019 0.04081 10.51090 26.12570 3.14236 57.79970 0.0030380000826 'International Tables Volume C Table 6.1.1.4 (pp. 500-502)' 'Henke, Gullikson and Davis, At. Data and Nucl. Data Tables, 1993, 54, 2'
C 0.01920 0.00962 2.31000 1.02000 1.58860 0.86500 20.84390 10.20750 0.56870 51.65120 0.215599998832 'International Tables Volume C Table 6.1.1.4 (pp. 500-502)' 'Henke, Gullikson and Davis, At. Data and Nucl. Data Tables, 1993, 54, 2'
O 0.05239 0.03377 3.04850 2.28680 1.54630 0.86700 13.27710 5.70110 0.32390 32.90890 0.250800013542 'International Tables Volume C Table 6.1.1.4 (pp. 500-502)' 'Henke, Gullikson and Davis, At. Data and Nucl. Data Tables, 1993, 54, 2'
N 0.03256 0.01839 12.21260 3.13220 2.01250 1.16630 0.00570 9.89330 28.99750 0.58260 -11.5290002823 'International Tables Volume C Table 6.1.1.4 (pp. 500-502)' 'Henke, Gullikson and Davis, At. Data and Nucl. Data Tables, 1993, 54, 2'

loop_
_geom_angle_atom_site_label_1
_geom_angle_atom_site_label_2
_geom_angle_atom_site_label_3
_geom_angle
C27 O6 C26 121.42(14)
C16 O4 C13 117.25(16)
C37 O5 C34 116.60(16)
C6 O3 C5 121.85(16)
C22 N1 C24 95.91(14)
C38 N1 C24 129.84(15)
C38 N1 C22 134.20(16)
C1 N2 C17 133.20(17)
C3 N2 C17 130.37(16)
C3 N2 C1 96.13(15)
O7 C26 O6 126.11(17)
C23 C26 O6 111.24(14)
C23 C26 O7 122.63(16)
C32 C31 C24 119.21(16)
C35 C31 C24 122.23(16)
C35 C31 C32 118.52(17)
C24 C23 C26 112.41(14)
C22 C23 C26 112.47(15)
C22 C23 C24 85.21(13)
C25 C23 C26 114.75(15)
C25 C23 C24 114.21(15)
C25 C23 C22 114.40(15)
C31 C24 N1 115.07(14)
C23 C24 N1 86.49(13)
C23 C24 C31 118.88(15)
H24 C24 N1 111.39(9)
H24 C24 C31 111.39(10)
H24 C24 C23 111.39(9)
N1 C22 O8 132.35(18)
C23 C22 O8 135.22(18)
C23 C22 N1 92.34(14)
C36 C34 O5 115.66(17)
C33 C34 O5 124.14(18)
C33 C34 C36 120.19(17)
H32 C32 C31 119.38(11)
C33 C32 C31 121.24(17)
C33 C32 H32 119.38(11)
H36 C36 C34 119.99(11)
C35 C36 C34 120.02(17)
C35 C36 H36 119.99(11)
C36 C35 C31 120.79(17)
H35 C35 C31 119.61(11)
H35 C35 C36 119.61(11)
C15 C10 C11 118.20(17)
C3 C10 C11 121.82(17)
C3 C10 C15 119.98(17)
C13 C12 H12 120.22(11)
C11 C12 H12 120.22(11)
C11 C12 C13 119.57(18)
C0ba C38 N1 120.46(17)
C39 C38 N1 119.25(17)
C39 C38 C0ba 120.29(17)
C18 C17 N2 119.69(18)
C0aa C17 N2 119.90(18)
C0aa C17 C18 120.41(19)
C32 C33 C34 119.24(18)
H33 C33 C34 120.38(11)
H33 C33 C32 120.38(11)
C12 C13 O4 124.66(18)
C14 C13 O4 115.70(17)
C14 C13 C12 119.64(17)
C12 C11 C10 121.40(18)
H11 C11 C10 119.30(11)
H11 C11 C12 119.30(11)
H25a C25 C23 109.5
H25b C25 C23 109.5
H25b C25 H25a 109.5
H25c C25 C23 109.5
H25c C25 H25a 109.5
H25c C25 H25b 109.5
H0ba C0ba C38 120.32(11)
C42 C0ba C38 119.36(19)
C42 C0ba H0ba 120.32(13)
O2 C5 O3 126.2(2)
C2 C5 O3 109.73(16)
C2 C5 O2 124.1(2)
H14 C14 C13 119.88(11)
C15 C14 C13 120.24(18)
C15 C14 H14 119.88(12)
C14 C15 C10 120.94(18)
H15 C15 C10 119.53(11)
H15 C15 C14 119.53(12)
H18 C18 C17 120.15(12)
C19 C18 C17 119.7(2)
C19 C18 H18 120.15(14)
H39 C39 C38 120.19(11)
C40 C39 C38 119.61(19)
C40 C39 H39 120.19(13)
C29 C27 O6 108.84(16)
C28 C27 O6 111.03(16)
C28 C27 C29 112.6(2)
C30 C27 O6 102.89(16)
C30 C27 C29 111.9(2)
C30 C27 C28 109.1(2)
C1 C2 C5 114.29(16)
C3 C2 C5 114.74(16)
C3 C2 C1 85.97(14)
C4 C2 C5 112.20(17)
C4 C2 C1 113.47(17)
C4 C2 C3 113.82(16)
N2 C1 O1 132.2(2)
C2 C1 O1 135.91(19)
C2 C1 N2 91.79(15)
C10 C3 N2 114.68(15)
C2 C3 N2 86.01(14)
C2 C3 C10 118.99(16)
H3 C3 N2 111.60(10)
H3 C3 C10 111.60(10)
H3 C3 C2 111.60(10)
H0aa C0aa C17 120.40(12)
C21 C0aa C17 119.2(2)
C21 C0aa H0aa 120.40(14)
C40 C41 H41 120.05(12)
C42 C41 H41 120.05(12)
C42 C41 C40 119.90(19)
C41 C40 C39 120.4(2)
H40 C40 C39 119.82(13)
H40 C40 C41 119.82(12)
C41 C42 C0ba 120.5(2)
H42 C42 C0ba 119.77(13)
H42 C42 C41 119.77(12)
H21 C21 C0aa 119.75(14)
C20 C21 C0aa 120.5(2)
C20 C21 H21 119.75(13)
C7 C6 O3 109.52(17)
C9 C6 O3 109.14(18)
C9 C6 C7 112.97(18)
C8 C6 O3 102.41(16)
C8 C6 C7 110.8(2)
C8 C6 C9 111.48(19)
H19 C19 C18 120.05(14)
C20 C19 C18 119.9(2)
C20 C19 H19 120.05(14)
H16a C16 O4 109.5
H16b C16 O4 109.5
H16b C16 H16a 109.5
H16c C16 O4 109.5
H16c C16 H16a 109.5
H16c C16 H16b 109.5
C19 C20 C21 120.3(2)
H20 C20 C21 119.87(13)
H20 C20 C19 119.87(14)
H4a C4 C2 109.5
H4b C4 C2 109.5
H4b C4 H4a 109.5
H4c C4 C2 109.5
H4c C4 H4a 109.5
H4c C4 H4b 109.5
H7a C7 C6 109.5
H7b C7 C6 109.5
H7b C7 H7a 109.5
H7c C7 C6 109.5
H7c C7 H7a 109.5
H7c C7 H7b 109.5
H9a C9 C6 109.5
H9b C9 C6 109.5
H9b C9 H9a 109.5
H9c C9 C6 109.5
H9c C9 H9a 109.5
H9c C9 H9b 109.5
H37a C37 O5 109.5
H37b C37 O5 109.5
H37b C37 H37a 109.5
H37c C37 O5 109.5
H37c C37 H37a 109.5
H37c C37 H37b 109.5
H8a C8 C6 109.5
H8b C8 C6 109.5
H8b C8 H8a 109.5
H8c C8 C6 109.5
H8c C8 H8a 109.5
H8c C8 H8b 109.5
H29a C29 C27 109.5
H29b C29 C27 109.5
H29b C29 H29a 109.5
H29c C29 C27 109.5
H29c C29 H29a 109.5
H29c C29 H29b 109.5
H28a C28 C27 109.5
H28b C28 C27 109.5
H28b C28 H28a 109.5
H28c C28 C27 109.5
H28c C28 H28a 109.5
H28c C28 H28b 109.5
H30a C30 C27 109.5
H30b C30 C27 109.5
H30b C30 H30a 109.5
H30c C30 C27 109.5
H30c C30 H30a 109.5
H30c C30 H30b 109.5

loop_
_geom_bond_atom_site_label_1
_geom_bond_atom_site_label_2
_geom_bond_distance
O6 C26 1.327(2)
O6 C27 1.486(2)
O7 C26 1.200(2)
O4 C13 1.367(2)
O4 C16 1.432(2)
O5 C34 1.373(2)
O5 C37 1.418(3)
O3 C5 1.332(2)
O3 C6 1.485(2)
O8 C22 1.205(2)
O2 C5 1.210(2)
O1 C1 1.206(2)
N1 C24 1.478(2)
N1 C22 1.372(2)
N1 C38 1.405(2)
N2 C17 1.405(3)
N2 C1 1.375(2)
N2 C3 1.478(2)
C26 C23 1.516(2)
C31 C24 1.505(2)
C31 C32 1.388(2)
C31 C35 1.394(2)
C23 C24 1.590(2)
C23 C22 1.539(2)
C23 C25 1.521(2)
C24 H24 0.9800
C34 C36 1.387(3)
C34 C33 1.386(3)
C32 H32 0.9300
C32 C33 1.395(3)
C36 H36 0.9300
C36 C35 1.384(3)
C35 H35 0.9300
C10 C11 1.388(2)
C10 C15 1.392(3)
C10 C3 1.508(3)
C12 H12 0.9300
C12 C13 1.384(3)
C12 C11 1.395(3)
C38 C0ba 1.393(3)
C38 C39 1.391(3)
C17 C18 1.390(3)
C17 C0aa 1.393(3)
C33 H33 0.9300
C13 C14 1.392(3)
C11 H11 0.9300
C25 H25a 0.9600
C25 H25b 0.9600
C25 H25c 0.9600
C0ba H0ba 0.9300
C0ba C42 1.392(3)
C5 C2 1.505(3)
C14 H14 0.9300
C14 C15 1.384(3)
C15 H15 0.9300
C18 H18 0.9300
C18 C19 1.386(3)
C39 H39 0.9300
C39 C40 1.392(3)
C27 C29 1.498(3)
C27 C28 1.498(3)
C27 C30 1.499(3)
C2 C1 1.531(3)
C2 C3 1.583(3)
C2 C4 1.529(3)
C3 H3 0.9800
C0aa H0aa 0.9300
C0aa C21 1.389(3)
C41 H41 0.9300
C41 C40 1.383(3)
C41 C42 1.386(3)
C40 H40 0.9300
C42 H42 0.9300
C21 H21 0.9300
C21 C20 1.378(3)
C6 C7 1.516(3)
C6 C9 1.515(3)
C6 C8 1.503(3)
C19 H19 0.9300
C19 C20 1.390(3)
C16 H16a 0.9600
C16 H16b 0.9600
C16 H16c 0.9600
C20 H20 0.9300
C4 H4a 0.9600
C4 H4b 0.9600
C4 H4c 0.9600
C7 H7a 0.9600
C7 H7b 0.9600
C7 H7c 0.9600
C9 H9a 0.9600
C9 H9b 0.9600
C9 H9c 0.9600
C37 H37a 0.9600
C37 H37b 0.9600
C37 H37c 0.9600
C8 H8a 0.9600
C8 H8b 0.9600
C8 H8c 0.9600
C29 H29a 0.9600
C29 H29b 0.9600
C29 H29c 0.9600
C28 H28a 0.9600
C28 H28b 0.9600
C28 H28c 0.9600
C30 H30a 0.9600
C30 H30b 0.9600
C30 H30c 0.9600
